data_7245677
loop_
_publ_author_name
'Kumar, Anuj'
'Ta, Sabyasachi'
'Nettem, Chandrasekhar'
'Tanski, Joseph M.'
'Rajaraman, Gopalan'
'Ghosh, Prasenjit'

_publ_section_title
;
 One pot tandem dehydrogenative cross-coupling of primary and secondary
 alcohols by ruthenium amido-functionalized 1,2,4-triazole derived
 N-heterocyclic carbene complexes
;
_journal_issue 45
_journal_name_full 'RSC Advances'
_journal_page_first 28961
_journal_page_last 28984
_journal_paper_doi 10.1039/D2RA05531G
_journal_volume 12
_journal_year 2022
_chemical_formula_moiety 'C26 H29 Cl N4 O2 Ru'
_chemical_formula_sum 'C26 H29 Cl N4 O2 Ru'
_chemical_formula_weight 566.05
_space_group_IT_number 2
_space_group_name_Hall '-P 1'
_space_group_name_H-M_alt 'P -1'
_symmetry_cell_setting triclinic
_symmetry_space_group_name_Hall '-P 1'
_symmetry_space_group_name_H-M 'P -1'
_atom_sites_solution_hydrogens geom
_atom_sites_solution_primary direct
_atom_sites_solution_secondary difmap
_audit_creation_method SHELXL-97
_audit_update_record
;
2011-04-27 deposited with the CCDC.	2022-09-29 downloaded from the CCDC.
;
_cell_angle_alpha 92.4340(10)
_cell_angle_beta 93.6720(10)
_cell_angle_gamma 95.5490(10)
_cell_formula_units_Z 2
_cell_length_a 9.7727(4)
_cell_length_b 10.5843(4)
_cell_length_c 11.9045(5)
_cell_measurement_reflns_used 4968
_cell_measurement_temperature 125(2)
_cell_measurement_theta_max 30.46
_cell_measurement_theta_min 2.52
_cell_volume 1221.61(9)
_computing_cell_refinement 'SAINT (Bruker 2007)'
_computing_data_collection 'APEX2 (Bruker 2007)'
_computing_data_reduction 'SAINT (Bruker 2007)'
_computing_molecular_graphics 'SHELXTL (Sheldrick, 2008)'
_computing_publication_material 'SHELXTL (Sheldrick, 2008)'
_computing_structure_refinement 'SHELXL-97 (Sheldrick, 2008)'
_computing_structure_solution 'SHELXS-97 (Sheldrick, 2008)'
_diffrn_ambient_temperature 125(2)
_diffrn_measured_fraction_theta_full 0.990
_diffrn_measured_fraction_theta_max 0.990
_diffrn_measurement_device_type 'Bruker APEX-II CCD'
_diffrn_measurement_method '\f and \w scans'
_diffrn_radiation_monochromator graphite
_diffrn_radiation_source 'fine-focus sealed tube'
_diffrn_radiation_type MoK\a
_diffrn_radiation_wavelength 0.71073
_diffrn_reflns_av_R_equivalents 0.0467
_diffrn_reflns_av_sigmaI/netI 0.0596
_diffrn_reflns_limit_h_max 13
_diffrn_reflns_limit_h_min -13
_diffrn_reflns_limit_k_max 15
_diffrn_reflns_limit_k_min -15
_diffrn_reflns_limit_l_max 16
_diffrn_reflns_limit_l_min 0
_diffrn_reflns_number 15488
_diffrn_reflns_theta_full 30.52
_diffrn_reflns_theta_max 30.52
_diffrn_reflns_theta_min 1.72
_exptl_absorpt_coefficient_mu 0.782
_exptl_absorpt_correction_T_max 0.9769
_exptl_absorpt_correction_T_min 0.9189
_exptl_absorpt_correction_type empirical
_exptl_absorpt_process_details 'twinabs 2008/4'
_exptl_crystal_colour yellow
_exptl_crystal_density_diffrn 1.539
_exptl_crystal_density_method 'not measured'
_exptl_crystal_description block
_exptl_crystal_F_000 580
_exptl_crystal_size_max 0.11
_exptl_crystal_size_mid 0.10
_exptl_crystal_size_min 0.03
_refine_diff_density_max 1.525
_refine_diff_density_min -0.535
_refine_diff_density_rms 0.125
_refine_ls_extinction_method none
_refine_ls_goodness_of_fit_ref 1.071
_refine_ls_hydrogen_treatment constr
_refine_ls_matrix_type full
_refine_ls_number_parameters 311
_refine_ls_number_reflns 7378
_refine_ls_number_restraints 0
_refine_ls_restrained_S_all 1.071
_refine_ls_R_factor_all 0.0637
_refine_ls_R_factor_gt 0.0418
_refine_ls_shift/su_max 0.001
_refine_ls_shift/su_mean 0.000
_refine_ls_structure_factor_coef Fsqd
_refine_ls_weighting_details 'calc w=1/[\s^2^(Fo^2^)+(0.0524P)^2^+0.0951P] where P=(Fo^2^+2Fc^2^)/3'
_refine_ls_weighting_scheme calc
_refine_ls_wR_factor_gt 0.0937
_refine_ls_wR_factor_ref 0.1038
_reflns_number_gt 6057
_reflns_number_total 7604
_reflns_threshold_expression >2sigma(I)
_cod_data_source_file d2ra05531g2.cif
_cod_data_source_block pg1313ru_0t
_cod_depositor_comments
;
The following automatic conversions were performed:

data item '_symmetry_cell_setting' value 'Triclinic' was changed to
'triclinic' in accordance with the
/home/data/users/saulius/crontab/automatic-downloads/rss-feeds/RSC/lib/dictionaries/cif_core.dic
dictionary named 'cif_core.dic' version 2.4.2 last updated on
2011-04-26.

Automatic conversion script
Id: cif_fix_values 7556 2019-12-06 15:28:31Z antanas 
;
_cod_original_sg_symbol_Hall -P1
_cod_original_sg_symbol_H-M P-1
_cod_database_code 7245677

loop_
_symmetry_equiv_pos_as_xyz
'x, y, z'
'-x, -y, -z'

loop_
_atom_site_label
_atom_site_type_symbol
_atom_site_fract_x
_atom_site_fract_y
_atom_site_fract_z
_atom_site_U_iso_or_equiv
_atom_site_adp_type
_atom_site_occupancy
_atom_site_symmetry_multiplicity
_atom_site_calc_flag
_atom_site_refinement_flags
_atom_site_disorder_assembly
_atom_site_disorder_group
Ru Ru 0.73264(2) 0.55528(2) 0.242570(19) 0.01561(7) Uani 1 1 d . . .
Cl Cl 0.52901(7) 0.41301(6) 0.17927(6) 0.02018(14) Uani 1 1 d . . .
O1 O 0.8680(2) 0.3505(2) 0.52775(18) 0.0259(5) Uani 1 1 d . . .
O2 O 1.0178(2) 0.2790(2) 0.2542(2) 0.0319(5) Uani 1 1 d . . .
N1 N 0.7886(2) 0.4129(2) 0.3533(2) 0.0200(5) Uani 1 1 d . . .
N2 N 0.6814(2) 0.6071(2) 0.4828(2) 0.0189(5) Uani 1 1 d . . .
N3 N 0.5054(2) 0.6541(2) 0.3861(2) 0.0189(5) Uani 1 1 d . . .
N4 N 0.4776(3) 0.6745(2) 0.4975(2) 0.0244(5) Uani 1 1 d . . .
C1 C 0.6293(3) 0.6111(2) 0.3742(2) 0.0159(5) Uani 1 1 d . . .
C2 C 0.5878(3) 0.6439(3) 0.5541(2) 0.0217(6) Uani 1 1 d . . .
H2A H 0.6007 0.6470 0.6340 0.026 Uiso 1 1 calc R . .
C3 C 0.4026(3) 0.6807(3) 0.2981(2) 0.0204(6) Uani 1 1 d . . .
H3A H 0.3097 0.6533 0.3221 0.024 Uiso 1 1 calc R . .
H3B H 0.4162 0.6299 0.2286 0.024 Uiso 1 1 calc R . .
C4 C 0.4090(3) 0.8186(3) 0.2717(3) 0.0224(6) Uani 1 1 d . . .
C5 C 0.4121(5) 0.9119(4) 0.3559(4) 0.0579(14) Uani 1 1 d . . .
H5A H 0.4103 0.8891 0.4322 0.069 Uiso 1 1 calc R . .
C6 C 0.4179(6) 1.0383(4) 0.3310(5) 0.083(2) Uani 1 1 d . . .
H6A H 0.4218 1.1016 0.3905 0.099 Uiso 1 1 calc R . .
C7 C 0.4180(4) 1.0736(4) 0.2218(5) 0.0567(13) Uani 1 1 d . . .
H7A H 0.4233 1.1609 0.2053 0.068 Uiso 1 1 calc R . .
C8 C 0.4104(5) 0.9821(4) 0.1368(4) 0.0521(11) Uani 1 1 d . . .
H8A H 0.4073 1.0053 0.0605 0.063 Uiso 1 1 calc R . .
C9 C 0.4071(4) 0.8540(3) 0.1620(3) 0.0386(8) Uani 1 1 d . . .
H9A H 0.4036 0.7907 0.1026 0.046 Uiso 1 1 calc R . .
C10 C 0.8148(3) 0.5625(3) 0.5145(2) 0.0214(6) Uani 1 1 d . . .
H10A H 0.8269 0.5606 0.5976 0.026 Uiso 1 1 calc R . .
H10B H 0.8893 0.6225 0.4891 0.026 Uiso 1 1 calc R . .
C11 C 0.8262(3) 0.4304(3) 0.4625(2) 0.0205(6) Uani 1 1 d . . .
C12 C 0.7810(3) 0.2781(3) 0.3106(3) 0.0245(6) Uani 1 1 d . . .
H12A H 0.7975 0.2246 0.3753 0.029 Uiso 1 1 calc R . .
H12B H 0.6864 0.2524 0.2776 0.029 Uiso 1 1 calc R . .
C13 C 0.8795(3) 0.2512(3) 0.2249(3) 0.0261(6) Uani 1 1 d . . .
C14 C 0.8617(4) 0.1982(3) 0.1193(3) 0.0362(8) Uani 1 1 d . . .
H14A H 0.7763 0.1696 0.0794 0.043 Uiso 1 1 calc R . .
C15 C 0.9952(5) 0.1934(4) 0.0791(4) 0.0486(11) Uani 1 1 d . . .
H15A H 1.0162 0.1615 0.0071 0.058 Uiso 1 1 calc R . .
C16 C 1.0850(4) 0.2424(4) 0.1621(4) 0.0447(10) Uani 1 1 d . . .
H16A H 1.1822 0.2509 0.1583 0.054 Uiso 1 1 calc R . .
C17 C 0.8015(3) 0.5519(3) 0.0628(2) 0.0211(6) Uani 1 1 d . . .
C18 C 0.7595(3) 0.4568(3) -0.0324(2) 0.0252(6) Uani 1 1 d . . .
H18A H 0.7647 0.4988 -0.1040 0.038 Uiso 1 1 calc R . .
H18B H 0.6648 0.4200 -0.0250 0.038 Uiso 1 1 calc R . .
H18C H 0.8214 0.3893 -0.0306 0.038 Uiso 1 1 calc R . .
C19 C 0.9158(3) 0.5421(3) 0.1377(2) 0.0194(5) Uani 1 1 d . . .
H19A H 0.9614 0.4615 0.1361 0.023 Uiso 1 1 calc R . .
C20 C 0.9473(3) 0.6309(3) 0.2328(2) 0.0195(5) Uani 1 1 d . . .
H20A H 1.0175 0.6128 0.2933 0.023 Uiso 1 1 calc R . .
C21 C 0.8701(3) 0.7362(3) 0.2480(2) 0.0195(5) Uani 1 1 d . . .
C22 C 0.9192(3) 0.8401(3) 0.3373(3) 0.0244(6) Uani 1 1 d . . .
H22A H 0.9658 0.7999 0.4020 0.029 Uiso 1 1 calc R . .
C23 C 1.0274(4) 0.9310(3) 0.2859(3) 0.0360(8) Uani 1 1 d . . .
H23A H 1.1028 0.8837 0.2619 0.054 Uiso 1 1 calc R . .
H23B H 1.0639 0.9980 0.3423 0.054 Uiso 1 1 calc R . .
H23C H 0.9848 0.9693 0.2206 0.054 Uiso 1 1 calc R . .
C24 C 0.8067(4) 0.9135(3) 0.3828(3) 0.0345(8) Uani 1 1 d . . .
H24A H 0.7364 0.8542 0.4128 0.052 Uiso 1 1 calc R . .
H24B H 0.7644 0.9592 0.3219 0.052 Uiso 1 1 calc R . .
H24C H 0.8469 0.9745 0.4430 0.052 Uiso 1 1 calc R . .
C25 C 0.7525(3) 0.7445(3) 0.1717(2) 0.0196(5) Uani 1 1 d . . .
H25A H 0.6849 0.8060 0.1906 0.024 Uiso 1 1 calc R . .
C26 C 0.7168(3) 0.6530(3) 0.0836(2) 0.0206(6) Uani 1 1 d . . .
H26A H 0.6249 0.6512 0.0413 0.025 Uiso 1 1 calc R . .

loop_
_atom_site_aniso_label
_atom_site_aniso_U_11
_atom_site_aniso_U_22
_atom_site_aniso_U_33
_atom_site_aniso_U_23
_atom_site_aniso_U_13
_atom_site_aniso_U_12
Ru 0.01626(11) 0.01659(11) 0.01446(11) 0.00276(7) 0.00188(7) 0.00261(7)
Cl 0.0220(3) 0.0185(3) 0.0195(3) 0.0008(2) 0.0006(3) -0.0002(2)
O1 0.0233(11) 0.0288(11) 0.0266(11) 0.0111(9) -0.0024(9) 0.0054(9)
O2 0.0284(12) 0.0318(12) 0.0377(13) 0.0049(10) 0.0065(10) 0.0103(10)
N1 0.0217(12) 0.0200(11) 0.0188(12) 0.0048(9) 0.0032(9) 0.0024(9)
N2 0.0196(11) 0.0191(11) 0.0176(11) 0.0016(9) 0.0010(9) -0.0003(9)
N3 0.0199(11) 0.0194(11) 0.0178(11) 0.0010(9) 0.0029(9) 0.0025(9)
N4 0.0291(13) 0.0243(12) 0.0206(12) 0.0003(10) 0.0083(10) 0.0020(10)
C1 0.0173(12) 0.0131(11) 0.0168(12) 0.0017(10) 0.0011(10) -0.0011(9)
C2 0.0271(15) 0.0216(13) 0.0163(13) 0.0016(11) 0.0062(11) -0.0016(11)
C3 0.0195(13) 0.0195(13) 0.0218(14) -0.0004(11) -0.0017(11) 0.0032(10)
C4 0.0175(13) 0.0200(13) 0.0294(16) -0.0005(12) -0.0045(11) 0.0048(10)
C5 0.100(4) 0.0305(19) 0.041(2) -0.0121(17) -0.031(2) 0.030(2)
C6 0.127(5) 0.024(2) 0.089(4) -0.022(2) -0.068(4) 0.027(3)
C7 0.041(2) 0.0192(17) 0.106(4) 0.010(2) -0.020(2) 0.0005(15)
C8 0.061(3) 0.039(2) 0.064(3) 0.028(2) 0.021(2) 0.0164(19)
C9 0.053(2) 0.0273(17) 0.039(2) 0.0070(15) 0.0118(17) 0.0139(16)
C10 0.0169(13) 0.0260(14) 0.0208(14) 0.0049(11) -0.0044(11) 0.0020(11)
C11 0.0126(12) 0.0246(14) 0.0250(15) 0.0068(11) 0.0022(11) 0.0019(10)
C12 0.0265(15) 0.0211(14) 0.0273(15) 0.0065(12) 0.0031(12) 0.0058(11)
C13 0.0307(16) 0.0217(14) 0.0268(16) 0.0067(12) 0.0010(13) 0.0060(12)
C14 0.055(2) 0.0282(17) 0.0259(17) 0.0024(13) 0.0032(16) 0.0065(15)
C15 0.082(3) 0.0322(19) 0.037(2) 0.0051(16) 0.027(2) 0.019(2)
C16 0.050(2) 0.038(2) 0.053(3) 0.0125(18) 0.029(2) 0.0225(18)
C17 0.0210(14) 0.0262(14) 0.0164(13) 0.0035(11) 0.0045(11) 0.0016(11)
C18 0.0282(16) 0.0301(16) 0.0175(14) -0.0010(12) 0.0011(12) 0.0057(12)
C19 0.0178(13) 0.0224(13) 0.0193(13) 0.0037(11) 0.0059(10) 0.0042(10)
C20 0.0154(12) 0.0239(14) 0.0195(13) 0.0061(11) 0.0021(10) 0.0007(10)
C21 0.0203(13) 0.0197(13) 0.0189(13) 0.0059(11) 0.0017(10) 0.0015(10)
C22 0.0275(15) 0.0209(14) 0.0235(15) 0.0028(11) -0.0044(12) -0.0004(11)
C23 0.0325(18) 0.0288(17) 0.044(2) 0.0003(15) 0.0020(15) -0.0089(14)
C24 0.0398(19) 0.0262(16) 0.0367(19) -0.0045(14) 0.0059(15) 0.0005(14)
C25 0.0197(13) 0.0218(13) 0.0180(13) 0.0060(11) 0.0030(10) 0.0025(10)
C26 0.0185(13) 0.0244(14) 0.0189(13) 0.0080(11) 0.0006(10) 0.0005(11)

loop_
_atom_type_symbol
_atom_type_description
_atom_type_scat_dispersion_real
_atom_type_scat_dispersion_imag
_atom_type_scat_source
C C 0.0033 0.0016 'International Tables Vol C Tables 4.2.6.8 and 6.1.1.4'
H H 0.0000 0.0000 'International Tables Vol C Tables 4.2.6.8 and 6.1.1.4'
N N 0.0061 0.0033 'International Tables Vol C Tables 4.2.6.8 and 6.1.1.4'
O O 0.0106 0.0060 'International Tables Vol C Tables 4.2.6.8 and 6.1.1.4'
Cl Cl 0.1484 0.1585 'International Tables Vol C Tables 4.2.6.8 and 6.1.1.4'
Ru Ru -1.2594 0.8363 'International Tables Vol C Tables 4.2.6.8 and 6.1.1.4'

loop_
_geom_angle_atom_site_label_1
_geom_angle_atom_site_label_2
_geom_angle_atom_site_label_3
_geom_angle
_geom_angle_site_symmetry_1
_geom_angle_site_symmetry_3
_geom_angle_publ_flag
C1 Ru N1 82.74(10) . . ?
C1 Ru C20 119.04(11) . . ?
N1 Ru C20 92.15(10) . . ?
C1 Ru C26 119.99(11) . . ?
N1 Ru C26 157.04(10) . . ?
C20 Ru C26 79.84(10) . . ?
C1 Ru C25 94.34(10) . . ?
N1 Ru C25 155.02(10) . . ?
C20 Ru C25 67.51(10) . . ?
C26 Ru C25 37.10(11) . . ?
C1 Ru C21 93.50(10) . . ?
N1 Ru C21 117.48(10) . . ?
C20 Ru C21 37.44(10) . . ?
C26 Ru C21 67.68(10) . . ?
C25 Ru C21 37.70(10) . . ?
C1 Ru C19 156.68(11) . . ?
N1 Ru C19 94.39(10) . . ?
C20 Ru C19 37.73(10) . . ?
C26 Ru C19 66.16(10) . . ?
C25 Ru C19 78.52(10) . . ?
C21 Ru C19 67.21(10) . . ?
C1 Ru C17 157.25(11) . . ?
N1 Ru C17 119.76(10) . . ?
C20 Ru C17 66.97(10) . . ?
C26 Ru C17 37.36(10) . . ?
C25 Ru C17 66.85(10) . . ?
C21 Ru C17 79.43(10) . . ?
C19 Ru C17 35.87(10) . . ?
C1 Ru Cl 87.95(8) . . ?
N1 Ru Cl 87.71(7) . . ?
C20 Ru Cl 152.79(8) . . ?
C26 Ru Cl 89.82(8) . . ?
C25 Ru Cl 117.06(8) . . ?
C21 Ru Cl 154.76(7) . . ?
C19 Ru Cl 115.14(8) . . ?
C17 Ru Cl 89.58(8) . . ?
C16 O2 C13 106.1(3) . . ?
C11 N1 C12 113.9(2) . . ?
C11 N1 Ru 126.3(2) . . ?
C12 N1 Ru 119.77(18) . . ?
C2 N2 C1 109.6(2) . . ?
C2 N2 C10 126.6(2) . . ?
C1 N2 C10 123.8(2) . . ?
C1 N3 N4 113.0(2) . . ?
C1 N3 C3 128.3(2) . . ?
N4 N3 C3 118.6(2) . . ?
C2 N4 N3 103.8(2) . . ?
N3 C1 N2 102.9(2) . . ?
N3 C1 Ru 135.1(2) . . ?
N2 C1 Ru 122.0(2) . . ?
N4 C2 N2 110.6(3) . . ?
N4 C2 H2A 124.7 . . ?
N2 C2 H2A 124.7 . . ?
N3 C3 C4 113.3(2) . . ?
N3 C3 H3A 108.9 . . ?
C4 C3 H3A 108.9 . . ?
N3 C3 H3B 108.9 . . ?
C4 C3 H3B 108.9 . . ?
H3A C3 H3B 107.7 . . ?
C9 C4 C5 118.4(3) . . ?
C9 C4 C3 120.5(3) . . ?
C5 C4 C3 121.1(3) . . ?
C4 C5 C6 120.7(4) . . ?
C4 C5 H5A 119.6 . . ?
C6 C5 H5A 119.6 . . ?
C7 C6 C5 120.8(4) . . ?
C7 C6 H6A 119.6 . . ?
C5 C6 H6A 119.6 . . ?
C8 C7 C6 119.3(4) . . ?
C8 C7 H7A 120.4 . . ?
C6 C7 H7A 120.4 . . ?
C7 C8 C9 119.9(4) . . ?
C7 C8 H8A 120.0 . . ?
C9 C8 H8A 120.0 . . ?
C4 C9 C8 120.8(4) . . ?
C4 C9 H9A 119.6 . . ?
C8 C9 H9A 119.6 . . ?
N2 C10 C11 111.4(2) . . ?
N2 C10 H10A 109.4 . . ?
C11 C10 H10A 109.4 . . ?
N2 C10 H10B 109.4 . . ?
C11 C10 H10B 109.4 . . ?
H10A C10 H10B 108.0 . . ?
O1 C11 N1 127.6(3) . . ?
O1 C11 C10 116.4(3) . . ?
N1 C11 C10 116.0(2) . . ?
C13 C12 N1 115.3(2) . . ?
C13 C12 H12A 108.4 . . ?
N1 C12 H12A 108.4 . . ?
C13 C12 H12B 108.4 . . ?
N1 C12 H12B 108.4 . . ?
H12A C12 H12B 107.5 . . ?
C14 C13 O2 109.7(3) . . ?
C14 C13 C12 132.4(3) . . ?
O2 C13 C12 117.9(3) . . ?
C13 C14 C15 106.9(4) . . ?
C13 C14 H14A 126.5 . . ?
C15 C14 H14A 126.5 . . ?
C16 C15 C14 106.6(3) . . ?
C16 C15 H15A 126.7 . . ?
C14 C15 H15A 126.7 . . ?
C15 C16 O2 110.7(4) . . ?
C15 C16 H16A 124.6 . . ?
O2 C16 H16A 124.6 . . ?
C19 C17 C26 118.1(3) . . ?
C19 C17 C18 122.6(3) . . ?
C26 C17 C18 119.2(3) . . ?
C19 C17 Ru 71.08(16) . . ?
C26 C17 Ru 68.08(15) . . ?
C18 C17 Ru 129.1(2) . . ?
C17 C18 H18A 109.5 . . ?
C17 C18 H18B 109.5 . . ?
H18A C18 H18B 109.5 . . ?
C17 C18 H18C 109.5 . . ?
H18A C18 H18C 109.5 . . ?
H18B C18 H18C 109.5 . . ?
C17 C19 C20 120.8(3) . . ?
C17 C19 Ru 73.05(16) . . ?
C20 C19 Ru 68.30(15) . . ?
C17 C19 H19A 118.8 . . ?
C20 C19 H19A 118.8 . . ?
Ru C19 H19A 118.8 . . ?
C21 C20 C19 120.9(3) . . ?
C21 C20 Ru 72.93(16) . . ?
C19 C20 Ru 73.97(16) . . ?
C21 C20 H20A 119.4 . . ?
C19 C20 H20A 119.4 . . ?
Ru C20 H20A 119.4 . . ?
C20 C21 C25 117.8(3) . . ?
C20 C21 C22 119.9(3) . . ?
C25 C21 C22 122.2(3) . . ?
C20 C21 Ru 69.63(16) . . ?
C25 C21 Ru 70.25(16) . . ?
C22 C21 Ru 135.3(2) . . ?
C21 C22 C24 115.2(3) . . ?
C21 C22 C23 107.2(3) . . ?
C24 C22 C23 110.2(3) . . ?
C21 C22 H22A 108.0 . . ?
C24 C22 H22A 108.0 . . ?
C23 C22 H22A 108.0 . . ?
C22 C23 H23A 109.5 . . ?
C22 C23 H23B 109.5 . . ?
H23A C23 H23B 109.5 . . ?
C22 C23 H23C 109.5 . . ?
H23A C23 H23C 109.5 . . ?
H23B C23 H23C 109.5 . . ?
C22 C24 H24A 109.5 . . ?
C22 C24 H24B 109.5 . . ?
H24A C24 H24B 109.5 . . ?
C22 C24 H24C 109.5 . . ?
H24A C24 H24C 109.5 . . ?
H24B C24 H24C 109.5 . . ?
C26 C25 C21 121.0(3) . . ?
C26 C25 Ru 71.27(16) . . ?
C21 C25 Ru 72.05(15) . . ?
C26 C25 H25A 118.9 . . ?
C21 C25 H25A 118.9 . . ?
Ru C25 H25A 118.9 . . ?
C25 C26 C17 121.2(3) . . ?
C25 C26 Ru 71.63(16) . . ?
C17 C26 Ru 74.56(16) . . ?
C25 C26 H26A 119.2 . . ?
C17 C26 H26A 119.2 . . ?
Ru C26 H26A 119.2 . . ?

loop_
_geom_bond_atom_site_label_1
_geom_bond_atom_site_label_2
_geom_bond_distance
_geom_bond_site_symmetry_2
_geom_bond_publ_flag
Ru C1 2.016(3) . ?
Ru N1 2.131(2) . ?
Ru C20 2.183(3) . ?
Ru C26 2.198(3) . ?
Ru C25 2.203(3) . ?
Ru C21 2.226(3) . ?
Ru C19 2.259(3) . ?
Ru C17 2.284(3) . ?
Ru Cl 2.4347(7) . ?
O1 C11 1.252(3) . ?
O2 C16 1.374(4) . ?
O2 C13 1.374(4) . ?
N1 C11 1.328(4) . ?
N1 C12 1.488(4) . ?
N2 C2 1.360(4) . ?
N2 C1 1.362(3) . ?
N2 C10 1.462(4) . ?
N3 C1 1.348(3) . ?
N3 N4 1.383(3) . ?
N3 C3 1.460(3) . ?
N4 C2 1.308(4) . ?
C2 H2A 0.9500 . ?
C3 C4 1.503(4) . ?
C3 H3A 0.9900 . ?
C3 H3B 0.9900 . ?
C4 C9 1.373(5) . ?
C4 C5 1.374(5) . ?
C5 C6 1.379(6) . ?
C5 H5A 0.9500 . ?
C6 C7 1.369(7) . ?
C6 H6A 0.9500 . ?
C7 C8 1.364(7) . ?
C7 H7A 0.9500 . ?
C8 C9 1.399(5) . ?
C8 H8A 0.9500 . ?
C9 H9A 0.9500 . ?
C10 C11 1.522(4) . ?
C10 H10A 0.9900 . ?
C10 H10B 0.9900 . ?
C12 C13 1.483(4) . ?
C12 H12A 0.9900 . ?
C12 H12B 0.9900 . ?
C13 C14 1.348(5) . ?
C14 C15 1.424(6) . ?
C14 H14A 0.9500 . ?
C15 C16 1.331(6) . ?
C15 H15A 0.9500 . ?
C16 H16A 0.9500 . ?
C17 C19 1.399(4) . ?
C17 C26 1.438(4) . ?
C17 C18 1.493(4) . ?
C18 H18A 0.9800 . ?
C18 H18B 0.9800 . ?
C18 H18C 0.9800 . ?
C19 C20 1.438(4) . ?
C19 H19A 1.0000 . ?
C20 C21 1.416(4) . ?
C20 H20A 1.0000 . ?
C21 C25 1.431(4) . ?
C21 C22 1.518(4) . ?
C22 C24 1.521(5) . ?
C22 C23 1.535(4) . ?
C22 H22A 1.0000 . ?
C23 H23A 0.9800 . ?
C23 H23B 0.9800 . ?
C23 H23C 0.9800 . ?
C24 H24A 0.9800 . ?
C24 H24B 0.9800 . ?
C24 H24C 0.9800 . ?
C25 C26 1.400(4) . ?
C25 H25A 1.0000 . ?
C26 H26A 1.0000 . ?

loop_
_geom_torsion_atom_site_label_1
_geom_torsion_atom_site_label_2
_geom_torsion_atom_site_label_3
_geom_torsion_atom_site_label_4
_geom_torsion
_geom_torsion_site_symmetry_1
_geom_torsion_site_symmetry_2
_geom_torsion_site_symmetry_3
_geom_torsion_site_symmetry_4
_geom_torsion_publ_flag
C1 Ru N1 C11 -42.7(2) . . . . ?
C20 Ru N1 C11 76.3(2) . . . . ?
C26 Ru N1 C11 145.0(3) . . . . ?
C25 Ru N1 C11 42.0(4) . . . . ?
C21 Ru N1 C11 47.5(3) . . . . ?
C19 Ru N1 C11 114.1(2) . . . . ?
C17 Ru N1 C11 140.9(2) . . . . ?
Cl Ru N1 C11 -130.9(2) . . . . ?
C1 Ru N1 C12 134.4(2) . . . . ?
C20 Ru N1 C12 -106.6(2) . . . . ?
C26 Ru N1 C12 -37.9(4) . . . . ?
C25 Ru N1 C12 -140.9(2) . . . . ?
C21 Ru N1 C12 -135.4(2) . . . . ?
C19 Ru N1 C12 -68.9(2) . . . . ?
C17 Ru N1 C12 -42.0(2) . . . . ?
Cl Ru N1 C12 46.2(2) . . . . ?
C1 N3 N4 C2 0.4(3) . . . . ?
C3 N3 N4 C2 -179.3(2) . . . . ?
N4 N3 C1 N2 -1.1(3) . . . . ?
C3 N3 C1 N2 178.6(2) . . . . ?
N4 N3 C1 Ru 176.9(2) . . . . ?
C3 N3 C1 Ru -3.3(4) . . . . ?
C2 N2 C1 N3 1.4(3) . . . . ?
C10 N2 C1 N3 178.3(2) . . . . ?
C2 N2 C1 Ru -176.98(18) . . . . ?
C10 N2 C1 Ru -0.1(4) . . . . ?
N1 Ru C1 N3 -139.8(3) . . . . ?
C20 Ru C1 N3 131.7(3) . . . . ?
C26 Ru C1 N3 36.7(3) . . . . ?
C25 Ru C1 N3 65.1(3) . . . . ?
C21 Ru C1 N3 102.9(3) . . . . ?
C19 Ru C1 N3 135.9(3) . . . . ?
C17 Ru C1 N3 32.1(4) . . . . ?
Cl Ru C1 N3 -51.9(3) . . . . ?
N1 Ru C1 N2 38.0(2) . . . . ?
C20 Ru C1 N2 -50.5(2) . . . . ?
C26 Ru C1 N2 -145.5(2) . . . . ?
C25 Ru C1 N2 -117.1(2) . . . . ?
C21 Ru C1 N2 -79.3(2) . . . . ?
C19 Ru C1 N2 -46.3(4) . . . . ?
C17 Ru C1 N2 -150.1(2) . . . . ?
Cl Ru C1 N2 125.9(2) . . . . ?
N3 N4 C2 N2 0.5(3) . . . . ?
C1 N2 C2 N4 -1.3(3) . . . . ?
C10 N2 C2 N4 -178.0(3) . . . . ?
C1 N3 C3 C4 -97.4(3) . . . . ?
N4 N3 C3 C4 82.3(3) . . . . ?
N3 C3 C4 C9 132.6(3) . . . . ?
N3 C3 C4 C5 -49.7(4) . . . . ?
C9 C4 C5 C6 -2.1(7) . . . . ?
C3 C4 C5 C6 -179.9(4) . . . . ?
C4 C5 C6 C7 1.2(8) . . . . ?
C5 C6 C7 C8 0.9(8) . . . . ?
C6 C7 C8 C9 -2.1(7) . . . . ?
C5 C4 C9 C8 0.9(6) . . . . ?
C3 C4 C9 C8 178.8(3) . . . . ?
C7 C8 C9 C4 1.2(6) . . . . ?
C2 N2 C10 C11 122.5(3) . . . . ?
C1 N2 C10 C11 -53.8(3) . . . . ?
C12 N1 C11 O1 7.8(4) . . . . ?
Ru N1 C11 O1 -175.0(2) . . . . ?
C12 N1 C11 C10 -171.1(2) . . . . ?
Ru N1 C11 C10 6.1(3) . . . . ?
N2 C10 C11 O1 -131.3(3) . . . . ?
N2 C10 C11 N1 47.7(3) . . . . ?
C11 N1 C12 C13 -116.3(3) . . . . ?
Ru N1 C12 C13 66.2(3) . . . . ?
C16 O2 C13 C14 0.6(3) . . . . ?
C16 O2 C13 C12 178.5(3) . . . . ?
N1 C12 C13 C14 -123.9(4) . . . . ?
N1 C12 C13 O2 58.8(3) . . . . ?
O2 C13 C14 C15 -0.6(4) . . . . ?
C12 C13 C14 C15 -178.1(3) . . . . ?
C13 C14 C15 C16 0.4(4) . . . . ?
C14 C15 C16 O2 0.0(4) . . . . ?
C13 O2 C16 C15 -0.3(4) . . . . ?
C1 Ru C17 C19 139.0(3) . . . . ?
N1 Ru C17 C19 -50.2(2) . . . . ?
C20 Ru C17 C19 28.49(17) . . . . ?
C26 Ru C17 C19 132.4(3) . . . . ?
C25 Ru C17 C19 102.82(19) . . . . ?
C21 Ru C17 C19 65.53(17) . . . . ?
Cl Ru C17 C19 -137.32(16) . . . . ?
C1 Ru C17 C26 6.6(3) . . . . ?
N1 Ru C17 C26 177.37(15) . . . . ?
C20 Ru C17 C26 -103.94(18) . . . . ?
C25 Ru C17 C26 -29.62(16) . . . . ?
C21 Ru C17 C26 -66.91(17) . . . . ?
C19 Ru C17 C26 -132.4(3) . . . . ?
Cl Ru C17 C26 90.25(16) . . . . ?
C1 Ru C17 C18 -104.0(3) . . . . ?
N1 Ru C17 C18 66.8(3) . . . . ?
C20 Ru C17 C18 145.5(3) . . . . ?
C26 Ru C17 C18 -110.5(3) . . . . ?
C25 Ru C17 C18 -140.2(3) . . . . ?
C21 Ru C17 C18 -177.4(3) . . . . ?
C19 Ru C17 C18 117.0(3) . . . . ?
Cl Ru C17 C18 -20.3(3) . . . . ?
C26 C17 C19 C20 0.0(4) . . . . ?
C18 C17 C19 C20 -175.7(3) . . . . ?
Ru C17 C19 C20 -50.9(2) . . . . ?
C26 C17 C19 Ru 50.9(2) . . . . ?
C18 C17 C19 Ru -124.8(3) . . . . ?
C1 Ru C19 C17 -140.1(3) . . . . ?
N1 Ru C19 C17 138.02(17) . . . . ?
C20 Ru C19 C17 -134.1(2) . . . . ?
C26 Ru C19 C17 -29.32(17) . . . . ?
C25 Ru C19 C17 -66.19(17) . . . . ?
C21 Ru C19 C17 -103.96(18) . . . . ?
Cl Ru C19 C17 48.49(18) . . . . ?
C1 Ru C19 C20 -6.0(3) . . . . ?
N1 Ru C19 C20 -87.83(16) . . . . ?
C26 Ru C19 C20 104.83(18) . . . . ?
C25 Ru C19 C20 67.96(17) . . . . ?
C21 Ru C19 C20 30.19(16) . . . . ?
C17 Ru C19 C20 134.1(2) . . . . ?
Cl Ru C19 C20 -177.36(13) . . . . ?
C17 C19 C20 C21 -5.1(4) . . . . ?
Ru C19 C20 C21 -58.1(2) . . . . ?
C17 C19 C20 Ru 53.0(2) . . . . ?
C1 Ru C20 C21 -52.39(19) . . . . ?
N1 Ru C20 C21 -135.28(17) . . . . ?
C26 Ru C20 C21 66.38(17) . . . . ?
C25 Ru C20 C21 29.78(16) . . . . ?
C19 Ru C20 C21 130.3(2) . . . . ?
C17 Ru C20 C21 103.13(18) . . . . ?
Cl Ru C20 C21 135.55(16) . . . . ?
C1 Ru C20 C19 177.29(15) . . . . ?
N1 Ru C20 C19 94.40(16) . . . . ?
C26 Ru C20 C19 -63.94(17) . . . . ?
C25 Ru C20 C19 -100.54(17) . . . . ?
C21 Ru C20 C19 -130.3(2) . . . . ?
C17 Ru C20 C19 -27.18(16) . . . . ?
Cl Ru C20 C19 5.2(3) . . . . ?
C19 C20 C21 C25 5.7(4) . . . . ?
Ru C20 C21 C25 -52.9(2) . . . . ?
C19 C20 C21 C22 -169.9(3) . . . . ?
Ru C20 C21 C22 131.4(3) . . . . ?
C19 C20 C21 Ru 58.6(2) . . . . ?
C1 Ru C21 C20 136.06(17) . . . . ?
N1 Ru C21 C20 52.42(19) . . . . ?
C26 Ru C21 C20 -102.86(18) . . . . ?
C25 Ru C21 C20 -131.4(2) . . . . ?
C19 Ru C21 C20 -30.40(16) . . . . ?
C17 Ru C21 C20 -65.74(17) . . . . ?
Cl Ru C21 C20 -131.33(18) . . . . ?
C1 Ru C21 C25 -92.56(17) . . . . ?
N1 Ru C21 C25 -176.20(15) . . . . ?
C20 Ru C21 C25 131.4(2) . . . . ?
C26 Ru C21 C25 28.52(16) . . . . ?
C19 Ru C21 C25 100.98(18) . . . . ?
C17 Ru C21 C25 65.63(17) . . . . ?
Cl Ru C21 C25 0.1(3) . . . . ?
C1 Ru C21 C22 23.7(3) . . . . ?
N1 Ru C21 C22 -59.9(3) . . . . ?
C20 Ru C21 C22 -112.4(3) . . . . ?
C26 Ru C21 C22 144.8(3) . . . . ?
C25 Ru C21 C22 116.3(3) . . . . ?
C19 Ru C21 C22 -142.8(3) . . . . ?
C17 Ru C21 C22 -178.1(3) . . . . ?
Cl Ru C21 C22 116.3(3) . . . . ?
C20 C21 C22 C24 -154.0(3) . . . . ?
C25 C21 C22 C24 30.5(4) . . . . ?
Ru C21 C22 C24 -63.4(4) . . . . ?
C20 C21 C22 C23 83.0(3) . . . . ?
C25 C21 C22 C23 -92.4(3) . . . . ?
Ru C21 C22 C23 173.6(2) . . . . ?
C20 C21 C25 C26 -1.3(4) . . . . ?
C22 C21 C25 C26 174.2(3) . . . . ?
Ru C21 C25 C26 -54.0(2) . . . . ?
C20 C21 C25 Ru 52.6(2) . . . . ?
C22 C21 C25 Ru -131.8(3) . . . . ?
C1 Ru C25 C26 -136.95(17) . . . . ?
N1 Ru C25 C26 140.9(2) . . . . ?
C20 Ru C25 C26 103.34(19) . . . . ?
C21 Ru C25 C26 132.9(2) . . . . ?
C19 Ru C25 C26 65.48(17) . . . . ?
C17 Ru C25 C26 29.81(16) . . . . ?
Cl Ru C25 C26 -47.04(18) . . . . ?
C1 Ru C25 C21 90.12(17) . . . . ?
N1 Ru C25 C21 8.0(3) . . . . ?
C20 Ru C25 C21 -29.59(16) . . . . ?
C26 Ru C25 C21 -132.9(2) . . . . ?
C19 Ru C25 C21 -67.45(17) . . . . ?
C17 Ru C25 C21 -103.12(18) . . . . ?
Cl Ru C25 C21 -179.98(14) . . . . ?
C21 C25 C26 C17 -3.7(4) . . . . ?
Ru C25 C26 C17 -58.1(2) . . . . ?
C21 C25 C26 Ru 54.3(2) . . . . ?
C19 C17 C26 C25 4.4(4) . . . . ?
C18 C17 C26 C25 -179.7(3) . . . . ?
Ru C17 C26 C25 56.7(2) . . . . ?
C19 C17 C26 Ru -52.3(2) . . . . ?
C18 C17 C26 Ru 123.6(3) . . . . ?
C1 Ru C26 C25 51.8(2) . . . . ?
N1 Ru C26 C25 -137.0(2) . . . . ?
C20 Ru C26 C25 -65.97(17) . . . . ?
C21 Ru C26 C25 -28.95(16) . . . . ?
C19 Ru C26 C25 -102.91(18) . . . . ?
C17 Ru C26 C25 -131.1(2) . . . . ?
Cl Ru C26 C25 139.33(16) . . . . ?
C1 Ru C26 C17 -177.07(16) . . . . ?
N1 Ru C26 C17 -5.9(3) . . . . ?
C20 Ru C26 C17 65.15(17) . . . . ?
C25 Ru C26 C17 131.1(2) . . . . ?
C21 Ru C26 C17 102.18(18) . . . . ?
C19 Ru C26 C17 28.22(16) . . . . ?
Cl Ru C26 C17 -89.55(16) . . . . ?
